data_2205676
loop_
_publ_author_name
'U\,car, \.Ibrahim'
'Ye\,silel, Okan Zafer'
'Bulut, Ahmet'
'\"Olmez, Halis'
'B\"uy\"ukg\"ung\"or,  Orhan'

_publ_section_title
;
 Tris(1,10-phenanthroline)nickel(II) squarate octahydrate
;
_journal_issue 5
_journal_name_full 'Acta Crystallographica Section E'
_journal_page_first m947
_journal_page_last m949
_journal_paper_doi 10.1107/S1600536805012055
_journal_volume 61
_journal_year 2005
_chemical_formula_iupac '[Ni (C12 H8 N2)3], C4 O4, 8H2 O'
_chemical_formula_moiety 'C36 H24 N6 Ni 2+, C4 O4 2-, 8H2 O'
_chemical_formula_sum 'C40 H40 N6 Ni O12'
_chemical_formula_weight 855.47
_chemical_name_systematic
;
 ?
;
_space_group_IT_number 14
_symmetry_cell_setting monoclinic
_symmetry_space_group_name_Hall '-P 2ybc'
_symmetry_space_group_name_H-M 'P 1 21/c 1'
_atom_sites_solution_hydrogens geom
_atom_sites_solution_primary direct
_atom_sites_solution_secondary difmap
_audit_creation_method SHELXL-97
_cell_angle_alpha 90.00
_cell_angle_beta 98.468(3)
_cell_angle_gamma 90.00
_cell_formula_units_Z 4
_cell_length_a 10.9746(4)
_cell_length_b 21.4090(11)
_cell_length_c 17.0115(6)
_cell_measurement_reflns_used 12345
_cell_measurement_temperature 297(2)
_cell_measurement_theta_max 27.23
_cell_measurement_theta_min 1.54
_cell_volume 3953.4(3)
_computing_cell_refinement X-AREA
_computing_data_collection 'X-AREA (Stoe & Cie, 2002)'
_computing_data_reduction 'X-RED32 (Stoe & Cie, 2002)'
_computing_molecular_graphics 'ORTEP-3 (Farrugia, 1997)'
_computing_publication_material 'WinGX  (Farrugia, 1999)'
_computing_structure_refinement 'SHELXL97 (Sheldrick, 1997)'
_computing_structure_solution 'SHELXS97 (Sheldrick, 1997)'
_diffrn_ambient_temperature 297(2)
_diffrn_detector_area_resol_mean 6.67
_diffrn_measured_fraction_theta_full 0.994
_diffrn_measured_fraction_theta_max 0.994
_diffrn_measurement_device_type 'Stoe IPDS-II'
_diffrn_measurement_method \w
_diffrn_radiation_monochromator graphite
_diffrn_radiation_source 'fine-focus sealed tube'
_diffrn_radiation_type MoK\a
_diffrn_radiation_wavelength 0.71073
_diffrn_reflns_av_R_equivalents 0.0673
_diffrn_reflns_av_sigmaI/netI 0.0523
_diffrn_reflns_limit_h_max 14
_diffrn_reflns_limit_h_min -13
_diffrn_reflns_limit_k_max 27
_diffrn_reflns_limit_k_min -27
_diffrn_reflns_limit_l_max 21
_diffrn_reflns_limit_l_min -21
_diffrn_reflns_number 56939
_diffrn_reflns_theta_full 27.12
_diffrn_reflns_theta_max 27.12
_diffrn_reflns_theta_min 1.54
_diffrn_standards_decay_% 0
_diffrn_standards_number 0
_exptl_absorpt_coefficient_mu 0.563
_exptl_absorpt_correction_T_max 0.9001
_exptl_absorpt_correction_T_min 0.7369
_exptl_absorpt_correction_type integration
_exptl_absorpt_process_details '(X-RED32; Stoe & Cie, 2002)'
_exptl_crystal_colour red
_exptl_crystal_density_diffrn 1.437
_exptl_crystal_density_method 'not measured'
_exptl_crystal_description Prism
_exptl_crystal_F_000 1784
_exptl_crystal_size_max 0.3
_exptl_crystal_size_mid 0.2
_exptl_crystal_size_min 0.1
_refine_diff_density_max 0.218
_refine_diff_density_min -0.332
_refine_ls_extinction_method none
_refine_ls_goodness_of_fit_ref 0.843
_refine_ls_hydrogen_treatment mixed
_refine_ls_matrix_type full
_refine_ls_number_parameters 580
_refine_ls_number_reflns 8678
_refine_ls_number_restraints 24
_refine_ls_restrained_S_all 0.843
_refine_ls_R_factor_all 0.0751
_refine_ls_R_factor_gt 0.0357
_refine_ls_shift/su_max 0.001
_refine_ls_shift/su_mean <0.001
_refine_ls_structure_factor_coef Fsqd
_refine_ls_weighting_details 'w=1/[\s^2^(Fo^2^)+(0.0443P)^2^] where P=(Fo^2^+2Fc^2^)/3'
_refine_ls_weighting_scheme calc
_refine_ls_wR_factor_gt 0.0751
_refine_ls_wR_factor_ref 0.0831
_reflns_number_gt 5074
_reflns_number_total 8678
_reflns_threshold_expression 'I > 2\s(I)'
_cod_data_source_file ci6567.cif
_cod_data_source_block I
_cod_depositor_comments
;
The following automatic conversions were performed:
'_symmetry_cell_setting' value 'Monoclinic' changed to 'monoclinic'
according to '/home/saulius/struct/CIF-dictionaries/cif_core.dic'
dictionary named 'cif_core.dic' version 2.4.1 from 2010-06-29.

Automatic conversion script
Id: cif_fix_enum 1527 2010-12-29 10:47:43Z saulius 

The following automatic conversions were performed:

'_symmetry_cell_setting' value 'Monoclinic' changed to 'monoclinic'
according to /home/saulius/struct/CIF-dictionaries/cif_core.dic
dictionary named 'cif_core.dic' version 2.4.1 from 2010-06-29.

Automatic conversion script
Id: cif_fix_values 1715 2011-07-08 13:25:40Z adriana 
;
_cod_original_sg_symbol_H-M 'P 21/c'
_cod_database_code 2205676

loop_
_symmetry_equiv_pos_as_xyz
'x, y, z'
'-x, y+1/2, -z+1/2'
'-x, -y, -z'
'x, -y-1/2, z-1/2'

loop_
_atom_site_label
_atom_site_fract_x
_atom_site_fract_y
_atom_site_fract_z
_atom_site_U_iso_or_equiv
_atom_site_adp_type
_atom_site_calc_flag
_atom_site_refinement_flags
_atom_site_occupancy
_atom_site_type_symbol
C1 0.5881(2) 0.21726(11) 0.15459(12) 0.0502(6) Uani d . 1 C
H1 0.6384 0.2462 0.1845 0.060 Uiso calc R 1 H
C2 0.6063(2) 0.20604(14) 0.07632(14) 0.0654(7) Uani d . 1 C
H2 0.6675 0.2271 0.0544 0.078 Uiso calc R 1 H
C3 0.5329(3) 0.16372(14) 0.03292(14) 0.0703(8) Uani d . 1 C
H3 0.5446 0.1554 -0.0191 0.084 Uiso calc R 1 H
C4 0.4395(2) 0.13240(12) 0.06521(12) 0.0558(6) Uani d . 1 C
C5 0.3553(3) 0.08855(13) 0.02303(15) 0.0714(8) Uani d . 1 C
H5 0.3624 0.0789 -0.0294 0.086 Uiso calc R 1 H
C6 0.2668(3) 0.06115(12) 0.05717(15) 0.0660(7) Uani d . 1 C
H6 0.2128 0.0334 0.0279 0.079 Uiso calc R 1 H
C7 0.2542(2) 0.07405(10) 0.13785(13) 0.0485(5) Uani d . 1 C
C8 0.1649(2) 0.04676(10) 0.17763(17) 0.0606(7) Uani d . 1 C
H8 0.1087 0.0186 0.1512 0.073 Uiso calc R 1 H
C9 0.1602(2) 0.06128(11) 0.25467(17) 0.0626(7) Uani d . 1 C
H9 0.1007 0.0433 0.2813 0.075 Uiso calc R 1 H
C10 0.2446(2) 0.10312(10) 0.29332(14) 0.0527(6) Uani d . 1 C
H10 0.2403 0.1127 0.3461 0.063 Uiso calc R 1 H
C11 0.33598(19) 0.11602(9) 0.18134(11) 0.0402(5) Uani d . 1 C
C12 0.4283(2) 0.14651(9) 0.14409(11) 0.0408(5) Uani d . 1 C
C13 0.6767(2) 0.10070(10) 0.31639(13) 0.0488(5) Uani d . 1 C
H13 0.6857 0.1119 0.2647 0.059 Uiso calc R 1 H
C14 0.7547(2) 0.05540(11) 0.35455(15) 0.0591(6) Uani d . 1 C
H14 0.8146 0.0369 0.3287 0.071 Uiso calc R 1 H
C15 0.7426(2) 0.03837(12) 0.43006(16) 0.0669(7) Uani d . 1 C
H15 0.7935 0.0078 0.4561 0.080 Uiso calc R 1 H
C16 0.6527(2) 0.06729(11) 0.46858(14) 0.0588(6) Uani d . 1 C
C17 0.6342(3) 0.05385(15) 0.54884(16) 0.0847(9) Uani d . 1 C
H17 0.6837 0.0243 0.5782 0.102 Uiso calc R 1 H
C18 0.5468(3) 0.08329(16) 0.58191(16) 0.0868(10) Uani d . 1 C
H18 0.5362 0.0732 0.6337 0.104 Uiso calc R 1 H
C19 0.4692(2) 0.12974(12) 0.54003(13) 0.0601(7) Uani d . 1 C
C20 0.3757(3) 0.16180(14) 0.57098(15) 0.0718(8) Uani d . 1 C
H20 0.3602 0.1530 0.6221 0.086 Uiso calc R 1 H
C21 0.3079(2) 0.20554(13) 0.52703(14) 0.0631(7) Uani d . 1 C
H21 0.2455 0.2267 0.5475 0.076 Uiso calc R 1 H
C22 0.3325(2) 0.21849(11) 0.45107(12) 0.0507(6) Uani d . 1 C
H22 0.2864 0.2492 0.4215 0.061 Uiso calc R 1 H
C23 0.4870(2) 0.14473(10) 0.46250(12) 0.0447(5) Uani d . 1 C
C24 0.57914(19) 0.11272(10) 0.42619(11) 0.0433(5) Uani d . 1 C
C25 0.6998(2) 0.27055(11) 0.36242(12) 0.0475(5) Uani d . 1 C
H25 0.7393 0.2322 0.3711 0.057 Uiso calc R 1 H
C26 0.7679(2) 0.32488(12) 0.38145(14) 0.0562(6) Uani d . 1 C
H26 0.8508 0.3225 0.4027 0.067 Uiso calc R 1 H
C27 0.7125(2) 0.38095(11) 0.36881(13) 0.0531(6) Uani d . 1 C
H27 0.7575 0.4174 0.3811 0.064 Uiso calc R 1 H
C28 0.5867(2) 0.38447(10) 0.33697(12) 0.0439(5) Uani d . 1 C
C29 0.5189(3) 0.44140(10) 0.32418(14) 0.0536(6) Uani d . 1 C
H29 0.5594 0.4792 0.3353 0.064 Uiso calc R 1 H
C30 0.3977(3) 0.44142(10) 0.29637(13) 0.0526(6) Uani d . 1 C
H30 0.3551 0.4791 0.2902 0.063 Uiso calc R 1 H
C31 0.3337(2) 0.38424(10) 0.27613(11) 0.0425(5) Uani d . 1 C
C32 0.2088(2) 0.38178(11) 0.24290(13) 0.0513(6) Uani d . 1 C
H32 0.1629 0.4183 0.2339 0.062 Uiso calc R 1 H
C33 0.1563(2) 0.32523(11) 0.22415(14) 0.0538(6) Uani d . 1 C
H33 0.0743 0.3229 0.2007 0.065 Uiso calc R 1 H
C34 0.2245(2) 0.27110(11) 0.23998(12) 0.0471(5) Uani d . 1 C
H34 0.1859 0.2329 0.2278 0.057 Uiso calc R 1 H
C35 0.39695(19) 0.32754(9) 0.28862(10) 0.0357(4) Uani d . 1 C
C36 0.52564(19) 0.32758(9) 0.31994(11) 0.0363(4) Uani d . 1 C
C37 0.8661(2) 0.08538(11) 0.13652(13) 0.0533(6) Uani d . 1 C
C38 0.9180(2) 0.09563(10) 0.06308(12) 0.0458(5) Uani d . 1 C
C39 0.9540(2) 0.15819(11) 0.09021(13) 0.0540(6) Uani d . 1 C
C40 0.8988(2) 0.14867(11) 0.16111(13) 0.0543(6) Uani d . 1 C
N1 0.50204(15) 0.18838(8) 0.18805(9) 0.0404(4) Uani d . 1 N
N2 0.33129(16) 0.13012(8) 0.25851(10) 0.0413(4) Uani d . 1 N
N3 0.59000(16) 0.12873(8) 0.35023(9) 0.0402(4) Uani d . 1 N
N4 0.41900(15) 0.18902(8) 0.41888(9) 0.0414(4) Uani d . 1 N
N5 0.58151(15) 0.27120(8) 0.33263(9) 0.0386(4) Uani d . 1 N
N6 0.34213(15) 0.27118(7) 0.27163(9) 0.0381(4) Uani d . 1 N
O1 0.8192(2) 0.03948(9) 0.16604(12) 0.0806(6) Uani d . 1 O
O2 0.92778(16) 0.06252(7) 0.00404(9) 0.0586(4) Uani d . 1 O
O3 1.0132(2) 0.20205(8) 0.06372(11) 0.0852(6) Uani d . 1 O
O4 0.8860(2) 0.18207(8) 0.22058(10) 0.0794(6) Uani d . 1 O
O5 0.0043(3) 0.18654(10) 0.37284(14) 0.1155(9) Uani d D 1 O
H5A 0.036(4) 0.2221(10) 0.380(2) 0.173 Uiso d D 1 H
H5B -0.032(4) 0.1844(19) 0.3259(11) 0.173 Uiso d D 1 H
O6 0.0814(3) 0.08112(12) 0.46285(14) 0.1087(8) Uani d D 1 O
H6A 0.042(4) 0.1135(11) 0.445(2) 0.163 Uiso d D 1 H
H6B 0.048(4) 0.0512(12) 0.435(2) 0.163 Uiso d D 1 H
O7 0.9906(2) 0.03432(10) 0.60240(13) 0.0889(6) Uani d D 1 O
H7A 1.002(4) 0.0635(12) 0.5709(17) 0.133 Uiso d D 1 H
H7B 0.950(3) 0.0508(15) 0.6353(16) 0.133 Uiso d D 1 H
O8 0.8995(2) 0.41842(8) 0.23219(11) 0.0757(5) Uani d D 1 O
H8A 0.938(3) 0.4158(14) 0.2793(9) 0.114 Uiso d D 1 H
H8B 0.871(3) 0.3817(8) 0.2200(17) 0.114 Uiso d D 1 H
O9 0.05824(19) 0.43216(8) 0.37907(10) 0.0634(5) Uani d D 1 O
H9A 0.103(2) 0.4629(10) 0.3743(17) 0.095 Uiso d D 1 H
H9B 0.022(2) 0.4366(13) 0.4191(12) 0.095 Uiso d D 1 H
O10 0.09807(19) 0.30435(8) 0.42179(11) 0.0713(5) Uani d D 1 O
H10A 0.099(3) 0.3410(7) 0.4042(16) 0.107 Uiso d D 1 H
H10B 0.078(3) 0.3056(13) 0.4677(10) 0.107 Uiso d D 1 H
O11 0.8248(2) 0.30352(10) 0.18068(13) 0.0864(6) Uani d D 1 O
H11A 0.836(4) 0.3108(15) 0.1335(10) 0.130 Uiso d D 1 H
H11B 0.859(3) 0.2687(10) 0.1948(18) 0.130 Uiso d D 1 H
O12 0.8715(3) 0.30722(13) 0.02349(19) 0.1307(10) Uani d D 1 O
H12A 0.933(3) 0.3329(15) 0.031(3) 0.196 Uiso d D 1 H
H12B 0.906(4) 0.2712(9) 0.032(3) 0.196 Uiso d D 1 H
Ni1 0.46223(3) 0.196308(11) 0.303534(15) 0.03560(8) Uani d . 1 Ni

loop_
_atom_site_aniso_label
_atom_site_aniso_U_11
_atom_site_aniso_U_22
_atom_site_aniso_U_33
_atom_site_aniso_U_12
_atom_site_aniso_U_13
_atom_site_aniso_U_23
C1 0.0443(13) 0.0654(15) 0.0427(12) -0.0047(11) 0.0126(10) 0.0053(10)
C2 0.0618(17) 0.093(2) 0.0456(13) 0.0005(15) 0.0218(12) 0.0104(13)
C3 0.083(2) 0.096(2) 0.0342(12) 0.0093(17) 0.0170(13) 0.0021(13)
C4 0.0653(17) 0.0654(16) 0.0349(11) 0.0083(13) 0.0014(11) -0.0011(10)
C5 0.091(2) 0.0783(19) 0.0400(13) 0.0042(17) -0.0066(14) -0.0138(13)
C6 0.077(2) 0.0574(15) 0.0551(15) 0.0021(14) -0.0186(14) -0.0103(12)
C7 0.0477(14) 0.0379(12) 0.0545(13) 0.0062(10) -0.0100(11) -0.0033(10)
C8 0.0472(15) 0.0398(13) 0.0893(19) -0.0046(11) -0.0079(14) -0.0023(12)
C9 0.0522(16) 0.0490(14) 0.0878(19) -0.0113(12) 0.0151(14) 0.0028(13)
C10 0.0503(14) 0.0472(13) 0.0639(14) -0.0108(11) 0.0191(12) -0.0013(11)
C11 0.0386(12) 0.0367(11) 0.0429(11) 0.0047(9) -0.0021(9) 0.0000(9)
C12 0.0439(13) 0.0438(12) 0.0333(10) 0.0054(9) 0.0006(9) -0.0011(8)
C13 0.0466(14) 0.0497(13) 0.0513(12) 0.0069(11) 0.0115(11) -0.0044(10)
C14 0.0529(16) 0.0571(15) 0.0672(16) 0.0167(12) 0.0084(13) -0.0060(12)
C15 0.0614(17) 0.0622(16) 0.0743(18) 0.0210(13) 0.0011(14) 0.0115(13)
C16 0.0598(16) 0.0605(15) 0.0545(14) 0.0113(12) 0.0029(12) 0.0122(11)
C17 0.095(2) 0.098(2) 0.0592(16) 0.0280(19) 0.0049(16) 0.0332(15)
C18 0.099(2) 0.115(3) 0.0493(15) 0.023(2) 0.0213(16) 0.0306(16)
C19 0.0668(18) 0.0771(17) 0.0378(12) 0.0039(14) 0.0125(12) 0.0078(11)
C20 0.077(2) 0.102(2) 0.0418(13) 0.0006(17) 0.0272(13) 0.0021(14)
C21 0.0599(16) 0.0854(19) 0.0489(13) 0.0056(15) 0.0239(12) -0.0082(13)
C22 0.0468(14) 0.0612(14) 0.0468(12) 0.0029(11) 0.0159(11) -0.0084(10)
C23 0.0466(13) 0.0516(13) 0.0363(10) -0.0015(10) 0.0074(10) 0.0011(9)
C24 0.0431(13) 0.0465(12) 0.0400(11) 0.0006(10) 0.0054(9) 0.0022(9)
C25 0.0385(13) 0.0530(14) 0.0491(12) -0.0010(11) 0.0005(10) -0.0041(10)
C26 0.0362(13) 0.0689(17) 0.0612(15) -0.0096(12) -0.0008(11) -0.0043(12)
C27 0.0481(15) 0.0544(14) 0.0560(13) -0.0149(12) 0.0047(11) -0.0042(11)
C28 0.0484(14) 0.0459(12) 0.0380(11) -0.0066(10) 0.0078(10) -0.0009(9)
C29 0.0661(17) 0.0374(12) 0.0574(13) -0.0059(12) 0.0089(12) -0.0006(10)
C30 0.0637(17) 0.0391(12) 0.0558(13) 0.0048(11) 0.0111(12) 0.0005(10)
C31 0.0473(13) 0.0443(12) 0.0375(10) 0.0059(10) 0.0114(9) 0.0052(9)
C32 0.0477(14) 0.0543(14) 0.0533(13) 0.0137(11) 0.0120(11) 0.0052(11)
C33 0.0350(13) 0.0677(16) 0.0582(14) 0.0056(11) 0.0049(11) 0.0037(11)
C34 0.0334(13) 0.0534(14) 0.0545(13) -0.0005(10) 0.0061(10) -0.0004(10)
C35 0.0376(12) 0.0413(11) 0.0293(9) 0.0011(9) 0.0088(8) -0.0003(8)
C36 0.0379(12) 0.0408(11) 0.0306(9) -0.0040(9) 0.0062(9) -0.0018(8)
C37 0.0534(15) 0.0528(14) 0.0555(13) 0.0052(11) 0.0136(11) 0.0046(11)
C38 0.0433(13) 0.0479(12) 0.0460(12) 0.0046(10) 0.0054(10) 0.0047(10)
C39 0.0617(16) 0.0473(13) 0.0529(13) 0.0002(11) 0.0083(11) 0.0020(10)
C40 0.0615(16) 0.0545(14) 0.0460(12) 0.0086(11) 0.0054(11) 0.0000(10)
N1 0.0383(10) 0.0465(10) 0.0370(8) 0.0002(8) 0.0078(8) 0.0007(7)
N2 0.0415(10) 0.0395(9) 0.0434(10) -0.0028(8) 0.0078(8) -0.0024(7)
N3 0.0404(10) 0.0415(10) 0.0397(9) 0.0017(8) 0.0091(8) -0.0009(7)
N4 0.0415(10) 0.0462(10) 0.0374(8) 0.0013(8) 0.0089(8) -0.0038(8)
N5 0.0350(10) 0.0436(10) 0.0366(9) 0.0004(8) 0.0033(8) -0.0009(7)
N6 0.0330(10) 0.0433(10) 0.0380(9) -0.0036(8) 0.0057(7) -0.0018(7)
O1 0.1002(15) 0.0651(12) 0.0864(13) -0.0117(11) 0.0467(12) 0.0061(10)
O2 0.0671(11) 0.0540(9) 0.0563(9) 0.0012(8) 0.0137(8) -0.0057(8)
O3 0.1202(17) 0.0539(11) 0.0898(13) -0.0233(11) 0.0429(12) -0.0020(10)
O4 0.1145(17) 0.0723(12) 0.0529(10) 0.0102(11) 0.0171(10) -0.0114(9)
O5 0.185(3) 0.0624(14) 0.0830(15) 0.0051(15) -0.0330(16) -0.0019(11)
O6 0.142(2) 0.0864(16) 0.0905(16) -0.0172(16) -0.0074(15) 0.0095(13)
O7 0.1102(18) 0.0774(14) 0.0823(15) 0.0133(13) 0.0250(13) -0.0033(11)
O8 0.1043(17) 0.0526(11) 0.0711(12) -0.0043(11) 0.0163(11) -0.0017(9)
O9 0.0831(14) 0.0555(11) 0.0532(10) 0.0105(9) 0.0156(9) -0.0017(8)
O10 0.0784(13) 0.0561(10) 0.0829(13) 0.0130(10) 0.0237(11) -0.0040(10)
O11 0.0948(16) 0.0679(13) 0.0988(15) -0.0213(12) 0.0220(13) -0.0141(12)
O12 0.176(3) 0.108(2) 0.115(2) 0.0107(19) 0.043(2) 0.0098(19)
Ni1 0.03541(14) 0.03821(13) 0.03380(12) -0.00090(13) 0.00717(9) -0.00187(12)

loop_
_atom_type_symbol
_atom_type_description
_atom_type_scat_dispersion_real
_atom_type_scat_dispersion_imag
_atom_type_scat_source
C C 0.0033 0.0016 'International Tables Vol C Tables 4.2.6.8 and 6.1.1.4'
H H 0.0000 0.0000 'International Tables Vol C Tables 4.2.6.8 and 6.1.1.4'
N N 0.0061 0.0033 'International Tables Vol C Tables 4.2.6.8 and 6.1.1.4'
Ni Ni 0.3393 1.1124 'International Tables Vol C Tables 4.2.6.8 and 6.1.1.4'
O O 0.0106 0.0060 'International Tables Vol C Tables 4.2.6.8 and 6.1.1.4'

loop_
_geom_angle_atom_site_label_1
_geom_angle_atom_site_label_2
_geom_angle_atom_site_label_3
_geom_angle
_geom_angle_publ_flag
N1 C1 C2 122.7(2) ?
N1 C1 H1 118.6 ?
C2 C1 H1 118.6 ?
C3 C2 C1 118.5(2) ?
C3 C2 H2 120.8 ?
C1 C2 H2 120.8 ?
C2 C3 C4 121.1(2) ?
C2 C3 H3 119.5 ?
C4 C3 H3 119.5 ?
C12 C4 C3 116.5(2) ?
C12 C4 C5 118.7(2) ?
C3 C4 C5 124.8(2) ?
C6 C5 C4 121.7(2) ?
C6 C5 H5 119.1 ?
C4 C5 H5 119.1 ?
C5 C6 C7 120.8(2) ?
C5 C6 H6 119.6 ?
C7 C6 H6 119.6 ?
C8 C7 C11 116.9(2) ?
C8 C7 C6 124.0(2) ?
C11 C7 C6 119.1(2) ?
C9 C8 C7 120.1(2) ?
C9 C8 H8 119.9 ?
C7 C8 H8 119.9 ?
C8 C9 C10 119.3(2) ?
C8 C9 H9 120.3 ?
C10 C9 H9 120.3 ?
N2 C10 C9 123.0(2) ?
N2 C10 H10 118.5 ?
C9 C10 H10 118.5 ?
N2 C11 C7 122.8(2) ?
N2 C11 C12 117.27(18) ?
C7 C11 C12 119.95(19) ?
N1 C12 C4 122.8(2) ?
N1 C12 C11 117.51(17) ?
C4 C12 C11 119.7(2) ?
N3 C13 C14 123.0(2) ?
N3 C13 H13 118.5 ?
C14 C13 H13 118.5 ?
C15 C14 C13 119.3(2) ?
C15 C14 H14 120.4 ?
C13 C14 H14 120.4 ?
C14 C15 C16 119.7(2) ?
C14 C15 H15 120.2 ?
C16 C15 H15 120.2 ?
C24 C16 C15 117.3(2) ?
C24 C16 C17 118.6(2) ?
C15 C16 C17 124.1(2) ?
C18 C17 C16 121.0(3) ?
C18 C17 H17 119.5 ?
C16 C17 H17 119.5 ?
C17 C18 C19 122.0(2) ?
C17 C18 H18 119.0 ?
C19 C18 H18 119.0 ?
C23 C19 C20 117.0(2) ?
C23 C19 C18 118.3(2) ?
C20 C19 C18 124.7(2) ?
C21 C20 C19 120.4(2) ?
C21 C20 H20 119.8 ?
C19 C20 H20 119.8 ?
C20 C21 C22 119.1(2) ?
C20 C21 H21 120.4 ?
C22 C21 H21 120.4 ?
N4 C22 C21 122.7(2) ?
N4 C22 H22 118.7 ?
C21 C22 H22 118.7 ?
N4 C23 C19 122.2(2) ?
N4 C23 C24 117.64(18) ?
C19 C23 C24 120.1(2) ?
N3 C24 C16 122.8(2) ?
N3 C24 C23 117.08(18) ?
C16 C24 C23 120.1(2) ?
N5 C25 C26 122.8(2) ?
N5 C25 H25 118.6 ?
C26 C25 H25 118.6 ?
C27 C26 C25 119.5(2) ?
C27 C26 H26 120.2 ?
C25 C26 H26 120.2 ?
C26 C27 C28 120.1(2) ?
C26 C27 H27 119.9 ?
C28 C27 H27 119.9 ?
C36 C28 C27 116.4(2) ?
C36 C28 C29 119.2(2) ?
C27 C28 C29 124.3(2) ?
C30 C29 C28 121.4(2) ?
C30 C29 H29 119.3 ?
C28 C29 H29 119.3 ?
C29 C30 C31 120.7(2) ?
C29 C30 H30 119.6 ?
C31 C30 H30 119.6 ?
C35 C31 C32 117.5(2) ?
C35 C31 C30 119.4(2) ?
C32 C31 C30 123.1(2) ?
C33 C32 C31 118.9(2) ?
C33 C32 H32 120.5 ?
C31 C32 H32 120.5 ?
C32 C33 C34 120.1(2) ?
C32 C33 H33 120.0 ?
C34 C33 H33 120.0 ?
N6 C34 C33 123.0(2) ?
N6 C34 H34 118.5 ?
C33 C34 H34 118.5 ?
N6 C35 C31 122.90(18) ?
N6 C35 C36 117.38(18) ?
C31 C35 C36 119.71(19) ?
N5 C36 C28 123.35(19) ?
N5 C36 C35 117.12(17) ?
C28 C36 C35 119.52(19) ?
O1 C37 C40 136.1(2) ?
O1 C37 C38 134.1(2) ?
C40 C37 C38 89.71(18) ?
O2 C38 C39 136.8(2) ?
O2 C38 C37 133.8(2) ?
C39 C38 C37 89.35(18) ?
O3 C39 C40 134.9(2) ?
O3 C39 C38 134.6(2) ?
C40 C39 C38 90.45(18) ?
O4 C40 C39 134.4(2) ?
O4 C40 C37 135.1(2) ?
C39 C40 C37 90.43(18) ?
C1 N1 C12 118.47(18) ?
C1 N1 Ni1 129.00(14) ?
C12 N1 Ni1 112.52(13) ?
C10 N2 C11 117.90(19) ?
C10 N2 Ni1 129.39(15) ?
C11 N2 Ni1 112.66(13) ?
C13 N3 C24 117.89(18) ?
C13 N3 Ni1 129.26(14) ?
C24 N3 Ni1 112.85(13) ?
C22 N4 C23 118.48(18) ?
C22 N4 Ni1 128.91(15) ?
C23 N4 Ni1 112.48(13) ?
C25 N5 C36 117.74(18) ?
C25 N5 Ni1 129.06(15) ?
C36 N5 Ni1 113.18(12) ?
C34 N6 C35 117.52(18) ?
C34 N6 Ni1 130.02(15) ?
C35 N6 Ni1 112.45(12) ?
H5A O5 H5B 108(2) ?
H6A O6 H6B 105(2) ?
H7A O7 H7B 105(2) ?
H8A O8 H8B 106(2) ?
H9A O9 H9B 110(2) ?
H10A O10 H10B 109(2) ?
H11A O11 H11B 108(2) ?
H12A O12 H12B 103.2(16) ?
N1 Ni1 N2 80.02(7) yes
N1 Ni1 N5 94.31(6) yes
N2 Ni1 N5 170.69(7) yes
N1 Ni1 N3 94.59(6) yes
N2 Ni1 N3 93.26(6) yes
N5 Ni1 N3 94.56(6) yes
N1 Ni1 N4 170.99(6) yes
N2 Ni1 N4 93.13(7) yes
N5 Ni1 N4 93.21(6) yes
N3 Ni1 N4 79.85(7) yes
N1 Ni1 N6 91.68(6) yes
N2 Ni1 N6 92.96(6) yes
N5 Ni1 N6 79.75(6) yes
N3 Ni1 N6 171.84(6) yes
N4 Ni1 N6 94.54(6) yes

loop_
_geom_bond_atom_site_label_1
_geom_bond_atom_site_label_2
_geom_bond_distance
_geom_bond_publ_flag
C1 N1 1.325(3) ?
C1 C2 1.396(3) ?
C1 H1 0.93 ?
C2 C3 1.357(4) ?
C2 H2 0.93 ?
C3 C4 1.402(4) ?
C3 H3 0.93 ?
C4 C12 1.399(3) ?
C4 C5 1.433(4) ?
C5 C6 1.339(4) ?
C5 H5 0.93 ?
C6 C7 1.426(3) ?
C6 H6 0.93 ?
C7 C8 1.398(3) ?
C7 C11 1.402(3) ?
C8 C9 1.355(4) ?
C8 H8 0.93 ?
C9 C10 1.383(3) ?
C9 H9 0.93 ?
C10 N2 1.325(3) ?
C10 H10 0.93 ?
C11 N2 1.355(2) ?
C11 C12 1.429(3) ?
C12 N1 1.356(2) ?
C13 N3 1.326(3) ?
C13 C14 1.390(3) ?
C13 H13 0.93 ?
C14 C15 1.361(3) ?
C14 H14 0.93 ?
C15 C16 1.406(4) ?
C15 H15 0.93 ?
C16 C24 1.395(3) ?
C16 C17 1.439(4) ?
C17 C18 1.339(4) ?
C17 H17 0.93 ?
C18 C19 1.429(4) ?
C18 H18 0.93 ?
C19 C23 1.399(3) ?
C19 C20 1.400(4) ?
C20 C21 1.351(4) ?
C20 H20 0.93 ?
C21 C22 1.387(3) ?
C21 H21 0.93 ?
C22 N4 1.324(3) ?
C22 H22 0.93 ?
C23 N4 1.358(3) ?
C23 C24 1.434(3) ?
C24 N3 1.359(2) ?
C25 N5 1.322(3) ?
C25 C26 1.394(3) ?
C25 H25 0.93 ?
C26 C27 1.348(3) ?
C26 H26 0.93 ?
C27 C28 1.409(3) ?
C27 H27 0.93 ?
C28 C36 1.400(3) ?
C28 C29 1.428(3) ?
C29 C30 1.344(3) ?
C29 H29 0.93 ?
C30 C31 1.428(3) ?
C30 H30 0.93 ?
C31 C35 1.399(3) ?
C31 C32 1.404(3) ?
C32 C33 1.359(3) ?
C32 H32 0.93 ?
C33 C34 1.385(3) ?
C33 H33 0.93 ?
C34 N6 1.323(3) ?
C34 H34 0.93 ?
C35 N6 1.360(2) ?
C35 C36 1.434(3) ?
C36 N5 1.357(2) ?
C37 O1 1.249(3) ?
C37 C40 1.448(3) ?
C37 C38 1.464(3) ?
C38 O2 1.247(2) ?
C38 C39 1.452(3) ?
C39 O3 1.263(3) ?
C39 C40 1.441(3) ?
C40 O4 1.263(3) ?
N1 Ni1 2.0814(15) yes
N2 Ni1 2.0823(17) yes
N3 Ni1 2.0886(17) yes
N4 Ni1 2.0913(16) yes
N5 Ni1 2.0829(16) yes
N6 Ni1 2.0954(17) yes
O5 H5A 0.84(3) ?
O5 H5B 0.84(3) ?
O6 H6A 0.85(3) ?
O6 H6B 0.85(3) ?
O7 H7A 0.84(3) ?
O7 H7B 0.84(3) ?
O8 H8A 0.85(2) ?
O8 H8B 0.86(2) ?
O9 H9A 0.83(2) ?
O9 H9B 0.84(2) ?
O10 H10A 0.84(2) ?
O10 H10B 0.84(2) ?
O11 H11A 0.84(2) ?
O11 H11B 0.85(2) ?
O12 H12A 0.87(3) ?
O12 H12B 0.86(3) ?

loop_
_geom_hbond_atom_site_label_D
_geom_hbond_atom_site_label_H
_geom_hbond_atom_site_label_A
_geom_hbond_site_symmetry_A
_geom_hbond_distance_DH
_geom_hbond_distance_HA
_geom_hbond_distance_DA
_geom_hbond_angle_DHA
O5 H5A O10 . 0.84(3) 1.98(3) 2.804(3) 166(4)
O5 H5B O4 1_455 0.84(2) 1.88(2) 2.723(3) 178(3)
O6 H6A O5 . 0.85(3) 1.99(3) 2.788(3) 155(4)
O6 H6B O7 3_656 0.85(3) 1.96(3) 2.776(3) 160(3)
O7 H7A O6 1_655 0.84(3) 2.18(3) 2.886(3) 141(3)
O7 H7B O8 4_566 0.84(3) 1.93(3) 2.747(3) 163(3)
O8 H8A O9 1_655 0.85(2) 2.02(2) 2.843(3) 162(3)
O8 H8B O11 . 0.86(2) 1.85(2) 2.698(3) 171(3)
O9 H9A O1 2_655 0.83(2) 2.02(2) 2.825(3) 164(3)
O9 H9B O2 4_466 0.84(2) 1.90(2) 2.735(2) 173(3)
O10 H10A O9 . 0.84(2) 2.04(2) 2.848(2) 163(3)
O10 H10B O3 4_466 0.84(2) 1.88(2) 2.716(3) 170(3)
O11 H11A O12 . 0.84(2) 1.97(2) 2.797(4) 167(3)
O11 H11B O4 . 0.85(2) 1.92(2) 2.746(3) 163(3)
O12 H12B O3 . 0.86(3) 1.92(3) 2.765(4) 167(3)
C6 H6 O2 3_655 0.93 2.58 3.464(3) 159
C30 H30 O1 2_655 0.93 2.51 3.306(4) 144

loop_
_geom_torsion_atom_site_label_1
_geom_torsion_atom_site_label_2
_geom_torsion_atom_site_label_3
_geom_torsion_atom_site_label_4
_geom_torsion
N1 C1 C2 C3 -0.1(4)
C1 C2 C3 C4 0.8(4)
C2 C3 C4 C12 -1.0(4)
C2 C3 C4 C5 177.9(3)
C12 C4 C5 C6 0.1(4)
C3 C4 C5 C6 -178.7(3)
C4 C5 C6 C7 -1.0(4)
C5 C6 C7 C8 -179.3(2)
C5 C6 C7 C11 0.1(4)
C11 C7 C8 C9 0.0(3)
C6 C7 C8 C9 179.4(2)
C7 C8 C9 C10 -0.2(4)
C8 C9 C10 N2 -0.1(4)
C8 C7 C11 N2 0.3(3)
C6 C7 C11 N2 -179.1(2)
C8 C7 C11 C12 -178.92(19)
C6 C7 C11 C12 1.7(3)
C3 C4 C12 N1 0.4(3)
C5 C4 C12 N1 -178.5(2)
C3 C4 C12 C11 -179.4(2)
C5 C4 C12 C11 1.6(3)
N2 C11 C12 N1 -1.7(3)
C7 C11 C12 N1 177.64(17)
N2 C11 C12 C4 178.20(19)
C7 C11 C12 C4 -2.5(3)
N3 C13 C14 C15 0.2(4)
C13 C14 C15 C16 -0.8(4)
C14 C15 C16 C24 0.1(4)
C14 C15 C16 C17 -178.4(3)
C24 C16 C17 C18 1.3(5)
C15 C16 C17 C18 179.9(3)
C16 C17 C18 C19 -0.9(5)
C17 C18 C19 C23 -0.6(5)
C17 C18 C19 C20 179.5(3)
C23 C19 C20 C21 -0.6(4)
C18 C19 C20 C21 179.3(3)
C19 C20 C21 C22 -0.4(4)
C20 C21 C22 N4 1.1(4)
C20 C19 C23 N4 1.1(4)
C18 C19 C23 N4 -178.9(2)
C20 C19 C23 C24 -178.5(2)
C18 C19 C23 C24 1.6(4)
C15 C16 C24 N3 1.1(4)
C17 C16 C24 N3 179.8(2)
C15 C16 C24 C23 -179.0(2)
C17 C16 C24 C23 -0.3(4)
N4 C23 C24 N3 -0.8(3)
C19 C23 C24 N3 178.8(2)
N4 C23 C24 C16 179.3(2)
C19 C23 C24 C16 -1.1(3)
N5 C25 C26 C27 -0.5(4)
C25 C26 C27 C28 0.3(3)
C26 C27 C28 C36 -0.1(3)
C26 C27 C28 C29 177.6(2)
C36 C28 C29 C30 0.2(3)
C27 C28 C29 C30 -177.4(2)
C28 C29 C30 C31 -2.1(3)
C29 C30 C31 C35 2.7(3)
C29 C30 C31 C32 -176.5(2)
C35 C31 C32 C33 -0.4(3)
C30 C31 C32 C33 178.7(2)
C31 C32 C33 C34 1.9(3)
C32 C33 C34 N6 -1.5(4)
C32 C31 C35 N6 -1.5(3)
C30 C31 C35 N6 179.32(18)
C32 C31 C35 C36 177.92(17)
C30 C31 C35 C36 -1.3(3)
C27 C28 C36 N5 0.0(3)
C29 C28 C36 N5 -177.78(18)
C27 C28 C36 C35 178.98(17)
C29 C28 C36 C35 1.2(3)
N6 C35 C36 N5 -2.1(2)
C31 C35 C36 N5 178.43(17)
N6 C35 C36 C28 178.82(17)
C31 C35 C36 C28 -0.6(2)
O1 C37 C38 O2 3.7(5)
C40 C37 C38 O2 -179.4(3)
O1 C37 C38 C39 -174.9(3)
C40 C37 C38 C39 1.89(18)
O2 C38 C39 O3 -2.7(5)
C37 C38 C39 O3 175.9(3)
O2 C38 C39 C40 179.5(3)
C37 C38 C39 C40 -1.90(18)
O3 C39 C40 O4 3.5(5)
C38 C39 C40 O4 -178.8(3)
O3 C39 C40 C37 -175.8(3)
C38 C39 C40 C37 1.92(18)
O1 C37 C40 O4 -4.5(5)
C38 C37 C40 O4 178.8(3)
O1 C37 C40 C39 174.8(3)
C38 C37 C40 C39 -1.90(18)
C2 C1 N1 C12 -0.5(3)
C2 C1 N1 Ni1 178.29(17)
C4 C12 N1 C1 0.3(3)
C11 C12 N1 C1 -179.87(18)
C4 C12 N1 Ni1 -178.68(17)
C11 C12 N1 Ni1 1.2(2)
C9 C10 N2 C11 0.5(3)
C9 C10 N2 Ni1 177.42(17)
C7 C11 N2 C10 -0.6(3)
C12 C11 N2 C10 178.69(19)
C7 C11 N2 Ni1 -178.05(15)
C12 C11 N2 Ni1 1.2(2)
C14 C13 N3 C24 1.0(3)
C14 C13 N3 Ni1 -178.93(17)
C16 C24 N3 C13 -1.7(3)
C23 C24 N3 C13 178.39(19)
C16 C24 N3 Ni1 178.25(18)
C23 C24 N3 Ni1 -1.6(2)
C21 C22 N4 C23 -0.7(3)
C21 C22 N4 Ni1 174.94(18)
C19 C23 N4 C22 -0.4(3)
C24 C23 N4 C22 179.16(19)
C19 C23 N4 Ni1 -176.74(18)
C24 C23 N4 Ni1 2.9(2)
C26 C25 N5 C36 0.4(3)
C26 C25 N5 Ni1 -177.92(16)
C28 C36 N5 C25 -0.2(3)
C35 C36 N5 C25 -179.18(17)
C28 C36 N5 Ni1 178.42(15)
C35 C36 N5 Ni1 -0.57(19)
C33 C34 N6 C35 -0.3(3)
C33 C34 N6 Ni1 178.18(16)
C31 C35 N6 C34 1.8(3)
C36 C35 N6 C34 -177.55(17)
C31 C35 N6 Ni1 -176.92(14)
C36 C35 N6 Ni1 3.68(19)
C1 N1 Ni1 N2 -179.20(19)
C12 N1 Ni1 N2 -0.39(13)
C1 N1 Ni1 N5 8.25(19)
C12 N1 Ni1 N5 -172.94(13)
C1 N1 Ni1 N3 -86.69(19)
C12 N1 Ni1 N3 92.12(14)
C1 N1 Ni1 N6 88.09(19)
C12 N1 Ni1 N6 -93.10(14)
C10 N2 Ni1 N1 -177.5(2)
C11 N2 Ni1 N1 -0.46(13)
C10 N2 Ni1 N3 88.36(19)
C11 N2 Ni1 N3 -94.56(14)
C10 N2 Ni1 N4 8.4(2)
C11 N2 Ni1 N4 -174.56(14)
C10 N2 Ni1 N6 -86.35(19)
C11 N2 Ni1 N6 90.73(14)
C25 N5 Ni1 N1 -88.74(18)
C36 N5 Ni1 N1 92.85(13)
C25 N5 Ni1 N3 6.23(18)
C36 N5 Ni1 N3 -172.18(13)
C25 N5 Ni1 N4 86.29(18)
C36 N5 Ni1 N4 -92.12(13)
C25 N5 Ni1 N6 -179.67(18)
C36 N5 Ni1 N6 1.92(13)
C13 N3 Ni1 N1 9.51(19)
C24 N3 Ni1 N1 -170.46(14)
C13 N3 Ni1 N2 89.75(19)
C24 N3 Ni1 N2 -90.22(14)
C13 N3 Ni1 N5 -85.19(19)
C24 N3 Ni1 N5 94.83(14)
C13 N3 Ni1 N4 -177.64(19)
C24 N3 Ni1 N4 2.38(14)
C22 N4 Ni1 N2 -85.88(19)
C23 N4 Ni1 N2 89.95(14)
C22 N4 Ni1 N5 87.30(19)
C23 N4 Ni1 N5 -96.87(14)
C22 N4 Ni1 N3 -178.63(19)
C23 N4 Ni1 N3 -2.80(14)
C22 N4 Ni1 N6 7.34(19)
C23 N4 Ni1 N6 -176.83(14)
C34 N6 Ni1 N1 84.35(18)
C35 N6 Ni1 N1 -97.08(13)
C34 N6 Ni1 N2 4.26(18)
C35 N6 Ni1 N2 -177.17(13)
C34 N6 Ni1 N5 178.42(18)
C35 N6 Ni1 N5 -3.01(13)
C34 N6 Ni1 N4 -89.13(18)
C35 N6 Ni1 N4 89.44(13)
